data_2017929
loop_
_publ_author_name
'Str\"ube, Frank'
'Mattay, Jochen'
'Neumann, Beate'
'Stammler, Hans-Georg'

_publ_section_title
;
 Rotationally-hindered furyl fulgides
;
_journal_coeditor_code EG3067
_journal_issue 1
_journal_name_full 'Acta Crystallographica Section C'
_journal_page_first o33
_journal_page_last o36
_journal_paper_doi 10.1107/S0108270110049401
_journal_volume 67
_journal_year 2011
_chemical_formula_iupac 'C17 H18 O4'
_chemical_formula_moiety 'C17 H18 O4'
_chemical_formula_sum 'C17 H18 O4'
_chemical_formula_weight 286.31
_chemical_name_systematic
;
3-[(<i>E</i>)-1,3-dimethyl-4,5,6,7-tetrahydro-2-benzofuran-4-ylidene]-4-
isopropylidenetetrahydrofuran-2,5-dione
;
_space_group_IT_number 14
_symmetry_cell_setting monoclinic
_symmetry_space_group_name_Hall '-P 2yn'
_symmetry_space_group_name_H-M 'P 1 21/n 1'
_atom_sites_solution_hydrogens geom
_atom_sites_solution_primary direct
_atom_sites_solution_secondary difmap
_audit_creation_method SHELXL-97
_cell_angle_alpha 90.00
_cell_angle_beta 100.9737(18)
_cell_angle_gamma 90.00
_cell_formula_units_Z 4
_cell_length_a 8.7142(2)
_cell_length_b 12.0207(3)
_cell_length_c 13.9102(4)
_cell_measurement_reflns_used 40527
_cell_measurement_temperature 100(2)
_cell_measurement_theta_max 27.485
_cell_measurement_theta_min 2.910
_cell_volume 1430.46(6)
_computing_cell_refinement 'SCALEPACK (Otwinowski & Minor, 1997)'
_computing_data_collection '<i>COLLECT</i> (Bruker, 2004)'
_computing_data_reduction 'SCALEPACK and DENZO (Otwinowski & Minor, 1997)'
_computing_molecular_graphics 'SHELXTL-Plus (Sheldrick, 2008)'
_computing_publication_material 'SHELXL97 (Sheldrick, 2008)'
_computing_structure_refinement 'SHELXL97 (Sheldrick, 2008)'
_computing_structure_solution 'SHELXS97 (Sheldrick, 2008)'
_diffrn_ambient_temperature 100(2)
_diffrn_measured_fraction_theta_full 0.999
_diffrn_measured_fraction_theta_max 0.999
_diffrn_measurement_device_type KappaCCD
_diffrn_measurement_method CCD
_diffrn_radiation_monochromator graphite
_diffrn_radiation_source 'fine-focus sealed tube'
_diffrn_radiation_type MoK\a
_diffrn_radiation_wavelength 0.71073
_diffrn_reflns_av_R_equivalents 0.044
_diffrn_reflns_av_sigmaI/netI 0.0239
_diffrn_reflns_limit_h_max 11
_diffrn_reflns_limit_h_min -11
_diffrn_reflns_limit_k_max 15
_diffrn_reflns_limit_k_min -15
_diffrn_reflns_limit_l_max 18
_diffrn_reflns_limit_l_min -18
_diffrn_reflns_number 33163
_diffrn_reflns_theta_full 27.48
_diffrn_reflns_theta_max 27.48
_diffrn_reflns_theta_min 2.92
_exptl_absorpt_coefficient_mu 0.094
_exptl_absorpt_correction_T_max 0.9906
_exptl_absorpt_correction_T_min 0.9750
_exptl_absorpt_correction_type multi-scan
_exptl_absorpt_process_details '(DENZO and SCALEPACK; Otwinowski & Minor,  1997)'
_exptl_crystal_colour 'light yellow'
_exptl_crystal_density_diffrn 1.329
_exptl_crystal_density_method 'not measured'
_exptl_crystal_description block
_exptl_crystal_F_000 608
_exptl_crystal_size_max 0.27
_exptl_crystal_size_mid 0.12
_exptl_crystal_size_min 0.10
_refine_diff_density_max 0.255
_refine_diff_density_min -0.212
_refine_ls_extinction_method none
_refine_ls_goodness_of_fit_ref 1.019
_refine_ls_hydrogen_treatment constr
_refine_ls_matrix_type full
_refine_ls_number_parameters 194
_refine_ls_number_reflns 3278
_refine_ls_number_restraints 0
_refine_ls_restrained_S_all 1.019
_refine_ls_R_factor_all 0.0452
_refine_ls_R_factor_gt 0.0369
_refine_ls_shift/su_max 0.000
_refine_ls_shift/su_mean 0.000
_refine_ls_structure_factor_coef Fsqd
_refine_ls_weighting_details 'calc w=1/[\s^2^(Fo^2^)+(0.0526P)^2^+0.3631P] where P=(Fo^2^+2Fc^2^)/3'
_refine_ls_weighting_scheme calc
_refine_ls_wR_factor_gt 0.0928
_refine_ls_wR_factor_ref 0.0986
_reflns_number_gt 2810
_reflns_number_total 3278
_reflns_threshold_expression I>2\s(I)
_cod_data_source_file eg3067.cif
_cod_data_source_block I-E
_cod_original_sg_symbol_H-M 'P 21/n'
_cod_database_code 2017929
_cod_database_fobs_code 2017929

loop_
_symmetry_equiv_pos_as_xyz
'x, y, z'
'-x+1/2, y+1/2, -z+1/2'
'-x, -y, -z'
'x-1/2, -y-1/2, z-1/2'

loop_
_atom_site_type_symbol
_atom_site_label
_atom_site_fract_x
_atom_site_fract_y
_atom_site_fract_z
_atom_site_U_iso_or_equiv
_atom_site_adp_type
_atom_site_calc_flag
_atom_site_refinement_flags
_atom_site_occupancy
_atom_site_disorder_assembly
_atom_site_disorder_group
O O1 0.17048(11) 0.60212(7) 0.43493(7) 0.0341(2) Uani d . 1 . .
O O2 0.12908(9) 0.59003(7) 0.58849(6) 0.0266(2) Uani d . 1 . .
O O3 0.11630(10) 0.53979(7) 0.74171(6) 0.0309(2) Uani d . 1 . .
O O4 0.21962(9) 0.06363(6) 0.50423(5) 0.02193(18) Uani d . 1 . .
C C1 0.18781(13) 0.54803(10) 0.50866(8) 0.0243(2) Uani d . 1 . .
C C2 0.25216(12) 0.43615(9) 0.53530(8) 0.0208(2) Uani d . 1 . .
C C3 0.26082(12) 0.42624(9) 0.64167(8) 0.0204(2) Uani d . 1 . .
C C4 0.16289(12) 0.51753(9) 0.66828(8) 0.0237(2) Uani d . 1 . .
C C5 0.36521(12) 0.36950(9) 0.70866(8) 0.0214(2) Uani d . 1 . .
C C6 0.48904(13) 0.29856(10) 0.67894(8) 0.0245(2) Uani d . 1 . .
H H6A 0.4536 0.2211 0.6730 0.037 Uiso calc R 1 . .
H H6B 0.5851 0.3038 0.7285 0.037 Uiso calc R 1 . .
H H6C 0.5096 0.3243 0.6158 0.037 Uiso calc R 1 . .
C C7 0.37237(14) 0.37549(10) 0.81720(8) 0.0269(3) Uani d . 1 . .
H H7A 0.2874 0.4228 0.8308 0.040 Uiso calc R 1 . .
H H7B 0.4730 0.4070 0.8489 0.040 Uiso calc R 1 . .
H H7C 0.3613 0.3006 0.8428 0.040 Uiso calc R 1 . .
C C8 0.27311(12) 0.36091(9) 0.46513(8) 0.0209(2) Uani d . 1 . .
C C9 0.30105(14) 0.39744(10) 0.36569(8) 0.0264(3) Uani d . 1 . .
H H9A 0.3155 0.4791 0.3648 0.032 Uiso calc R 1 . .
H H9B 0.2098 0.3777 0.3145 0.032 Uiso calc R 1 . .
C C10 0.44906(14) 0.33828(11) 0.34531(9) 0.0287(3) Uani d . 1 . .
H H10A 0.4773 0.3699 0.2853 0.034 Uiso calc R 1 . .
H H10B 0.5370 0.3526 0.4004 0.034 Uiso calc R 1 . .
C C11 0.42584(13) 0.21292(11) 0.33238(8) 0.0269(3) Uani d . 1 . .
H H11A 0.3652 0.1968 0.2662 0.032 Uiso calc R 1 . .
H H11B 0.5287 0.1757 0.3391 0.032 Uiso calc R 1 . .
C C12 0.33982(12) 0.16915(10) 0.40873(8) 0.0218(2) Uani d . 1 . .
C C13 0.27329(12) 0.24068(9) 0.47418(7) 0.0203(2) Uani d . 1 . .
C C14 0.19929(12) 0.17166(9) 0.52943(8) 0.0206(2) Uani d . 1 . .
C C15 0.30638(12) 0.06369(10) 0.43030(8) 0.0223(2) Uani d . 1 . .
C C16 0.09632(13) 0.18821(9) 0.60192(8) 0.0240(2) Uani d . 1 . .
H H16A 0.0246 0.1250 0.5992 0.036 Uiso calc R 1 . .
H H16B 0.0360 0.2569 0.5866 0.036 Uiso calc R 1 . .
H H16C 0.1604 0.1936 0.6678 0.036 Uiso calc R 1 . .
C C17 0.34399(14) -0.04732(10) 0.39439(9) 0.0276(3) Uani d . 1 . .
H H17A 0.4130 -0.0385 0.3469 0.041 Uiso calc R 1 . .
H H17B 0.2473 -0.0844 0.3628 0.041 Uiso calc R 1 . .
H H17C 0.3965 -0.0924 0.4497 0.041 Uiso calc R 1 . .

loop_
_atom_site_aniso_label
_atom_site_aniso_U_11
_atom_site_aniso_U_22
_atom_site_aniso_U_33
_atom_site_aniso_U_12
_atom_site_aniso_U_13
_atom_site_aniso_U_23
O1 0.0386(5) 0.0286(5) 0.0335(5) 0.0061(4) 0.0033(4) 0.0097(4)
O2 0.0250(4) 0.0217(4) 0.0325(5) 0.0043(3) 0.0041(3) -0.0006(3)
O3 0.0303(4) 0.0319(5) 0.0319(5) 0.0039(3) 0.0094(4) -0.0083(4)
O4 0.0244(4) 0.0215(4) 0.0202(4) 0.0018(3) 0.0052(3) -0.0017(3)
C1 0.0207(5) 0.0227(6) 0.0281(6) -0.0005(4) 0.0012(4) -0.0013(4)
C2 0.0184(5) 0.0215(5) 0.0219(5) -0.0003(4) 0.0024(4) 0.0012(4)
C3 0.0193(5) 0.0206(5) 0.0216(5) -0.0013(4) 0.0047(4) -0.0031(4)
C4 0.0197(5) 0.0222(5) 0.0280(6) -0.0012(4) 0.0018(4) -0.0035(4)
C5 0.0223(5) 0.0193(5) 0.0225(5) -0.0030(4) 0.0042(4) -0.0024(4)
C6 0.0227(5) 0.0248(6) 0.0248(5) 0.0023(4) 0.0015(4) 0.0001(4)
C7 0.0312(6) 0.0282(6) 0.0203(5) -0.0002(5) 0.0023(4) -0.0016(4)
C8 0.0178(5) 0.0244(6) 0.0199(5) -0.0002(4) 0.0021(4) 0.0014(4)
C9 0.0313(6) 0.0276(6) 0.0202(5) -0.0026(5) 0.0049(4) 0.0023(4)
C10 0.0283(6) 0.0369(7) 0.0225(6) -0.0072(5) 0.0088(4) -0.0010(5)
C11 0.0235(5) 0.0357(7) 0.0228(5) -0.0007(5) 0.0073(4) -0.0031(5)
C12 0.0185(5) 0.0279(6) 0.0187(5) 0.0013(4) 0.0024(4) -0.0024(4)
C13 0.0189(5) 0.0241(6) 0.0174(5) 0.0004(4) 0.0021(4) -0.0018(4)
C14 0.0216(5) 0.0204(5) 0.0190(5) 0.0021(4) 0.0018(4) -0.0016(4)
C15 0.0194(5) 0.0289(6) 0.0183(5) 0.0021(4) 0.0025(4) -0.0037(4)
C16 0.0266(5) 0.0228(6) 0.0245(5) -0.0002(4) 0.0096(4) 0.0002(4)
C17 0.0286(6) 0.0283(6) 0.0255(6) 0.0028(5) 0.0041(5) -0.0072(5)

loop_
_atom_type_symbol
_atom_type_description
_atom_type_scat_dispersion_real
_atom_type_scat_dispersion_imag
_atom_type_scat_source
C C 0.0033 0.0016 'International Tables Vol C Tables 4.2.6.8 and 6.1.1.4'
H H 0.0000 0.0000 'International Tables Vol C Tables 4.2.6.8 and 6.1.1.4'
O O 0.0106 0.0060 'International Tables Vol C Tables 4.2.6.8 and 6.1.1.4'

loop_
_geom_angle_atom_site_label_1
_geom_angle_atom_site_label_2
_geom_angle_atom_site_label_3
_geom_angle_site_symmetry_1
_geom_angle_site_symmetry_3
_geom_angle
_geom_angle_publ_flag
C4 O2 C1 . . 110.54(9) ?
C14 O4 C15 . . 107.79(8) ?
O1 C1 O2 . . 118.46(10) ?
O1 C1 C2 . . 133.49(11) ?
O2 C1 C2 . . 107.91(9) ?
C8 C2 C3 . . 132.48(10) ?
C8 C2 C1 . . 121.26(10) ?
C3 C2 C1 . . 105.68(9) ?
C5 C3 C2 . . 129.11(10) ?
C5 C3 C4 . . 123.00(10) ?
C2 C3 C4 . . 105.65(9) ?
O3 C4 O2 . . 118.88(10) ?
O3 C4 C3 . . 133.12(11) ?
O2 C4 C3 . . 107.95(9) ?
C3 C5 C6 . . 121.49(10) ?
C3 C5 C7 . . 124.14(10) ?
C6 C5 C7 . . 114.32(10) ?
C5 C6 H6A . . 109.5 ?
C5 C6 H6B . . 109.5 ?
H6A C6 H6B . . 109.5 ?
C5 C6 H6C . . 109.5 ?
H6A C6 H6C . . 109.5 ?
H6B C6 H6C . . 109.5 ?
C5 C7 H7A . . 109.5 ?
C5 C7 H7B . . 109.5 ?
H7A C7 H7B . . 109.5 ?
C5 C7 H7C . . 109.5 ?
H7A C7 H7C . . 109.5 ?
H7B C7 H7C . . 109.5 ?
C2 C8 C13 . . 126.50(10) ?
C2 C8 C9 . . 121.76(10) ?
C13 C8 C9 . . 111.74(10) ?
C8 C9 C10 . . 108.60(9) ?
C8 C9 H9A . . 110.0 ?
C10 C9 H9A . . 110.0 ?
C8 C9 H9B . . 110.0 ?
C10 C9 H9B . . 110.0 ?
H9A C9 H9B . . 108.4 ?
C11 C10 C9 . . 112.29(9) ?
C11 C10 H10A . . 109.1 ?
C9 C10 H10A . . 109.1 ?
C11 C10 H10B . . 109.1 ?
C9 C10 H10B . . 109.1 ?
H10A C10 H10B . . 107.9 ?
C12 C11 C10 . . 109.53(10) ?
C12 C11 H11A . . 109.8 ?
C10 C11 H11A . . 109.8 ?
C12 C11 H11B . . 109.8 ?
C10 C11 H11B . . 109.8 ?
H11A C11 H11B . . 108.2 ?
C15 C12 C13 . . 106.77(10) ?
C15 C12 C11 . . 130.04(10) ?
C13 C12 C11 . . 123.17(10) ?
C14 C13 C8 . . 131.14(10) ?
C14 C13 C12 . . 106.24(10) ?
C8 C13 C12 . . 122.00(10) ?
O4 C14 C13 . . 109.47(9) ?
O4 C14 C16 . . 115.24(9) ?
C13 C14 C16 . . 135.09(10) ?
C12 C15 O4 . . 109.70(9) ?
C12 C15 C17 . . 134.46(10) ?
O4 C15 C17 . . 115.83(10) ?
C14 C16 H16A . . 109.5 ?
C14 C16 H16B . . 109.5 ?
H16A C16 H16B . . 109.5 ?
C14 C16 H16C . . 109.5 ?
H16A C16 H16C . . 109.5 ?
H16B C16 H16C . . 109.5 ?
C15 C17 H17A . . 109.5 ?
C15 C17 H17B . . 109.5 ?
H17A C17 H17B . . 109.5 ?
C15 C17 H17C . . 109.5 ?
H17A C17 H17C . . 109.5 ?
H17B C17 H17C . . 109.5 ?

loop_
_geom_bond_atom_site_label_1
_geom_bond_atom_site_label_2
_geom_bond_site_symmetry_2
_geom_bond_distance
_geom_bond_publ_flag
O1 C1 . 1.1993(15) ?
O2 C4 . 1.3977(14) ?
O2 C1 . 1.4023(14) ?
O3 C4 . 1.1990(14) ?
O4 C14 . 1.3654(13) ?
O4 C15 . 1.3875(13) ?
C1 C2 . 1.4769(15) ?
C2 C8 . 1.3682(15) ?
C2 C3 . 1.4721(15) ?
C3 C5 . 1.3559(15) ?
C3 C4 . 1.4797(15) ?
C5 C6 . 1.4940(15) ?
C5 C7 . 1.5008(15) ?
C5 C14 . 3.5482(15) ?
C6 H6A . 0.9800 ?
C6 H6B . 0.9800 ?
C6 H6C . 0.9800 ?
C7 H7A . 0.9800 ?
C7 H7B . 0.9800 ?
C7 H7C . 0.9800 ?
C8 C13 . 1.4507(16) ?
C8 C9 . 1.5145(15) ?
C9 C10 . 1.5456(17) ?
C9 H9A . 0.9900 ?
C9 H9B . 0.9900 ?
C10 C11 . 1.5265(18) ?
C10 H10A . 0.9900 ?
C10 H10B . 0.9900 ?
C11 C12 . 1.5066(15) ?
C11 H11A . 0.9900 ?
C11 H11B . 0.9900 ?
C12 C15 . 1.3473(17) ?
C12 C13 . 1.4510(15) ?
C13 C14 . 1.3725(15) ?
C14 C16 . 1.4852(15) ?
C15 C17 . 1.4832(16) ?
C16 H16A . 0.9800 ?
C16 H16B . 0.9800 ?
C16 H16C . 0.9800 ?
C17 H17A . 0.9800 ?
C17 H17B . 0.9800 ?
C17 H17C . 0.9800 ?

loop_
_geom_torsion_atom_site_label_1
_geom_torsion_atom_site_label_2
_geom_torsion_atom_site_label_3
_geom_torsion_atom_site_label_4
_geom_torsion_site_symmetry_1
_geom_torsion_site_symmetry_2
_geom_torsion_site_symmetry_3
_geom_torsion_site_symmetry_4
_geom_torsion
_geom_torsion_publ_flag
C2 C8 C13 C14 . . . . 28.51(18) ?
C3 C2 C8 C13 . . . . 16.47(19) ?
C8 C2 C3 C5 . . . . 41.06(19) ?
C2 C8 C13 C12 . . . . -161.82(10) ?
C1 C2 C3 C5 . . . . -147.93(11) ?
